data_4502908
loop_
_publ_author_name
'Arenas-Garc\'ia, Jenniffer I.'
'Herrera-Ruiz, Dea'
'Mondrag\'on-V\'asquez, Karina'
'Morales-Rojas, Hugo'
'H\"opfl, Herbert'

_publ_section_title
;
 Modification of the Supramolecular Hydrogen-Bonding Patterns of
 Acetazolamide in the Presence of Different Cocrystal Formers: 3:1, 2:1,
 1:1, and 1:2 Cocrystals from Screening with the Structural Isomers of
 Hydroxybenzoic Acids, Aminobenzoic Acids, Hydroxybenzamides,
 Aminobenzamides, Nicotinic Acids, Nicotinamides, and 2,3-Dihydroxybenzoic
 Acids
;
_journal_coden_ASTM CGDEFU
_journal_issue 2
_journal_name_full 'Crystal Growth & Design'
_journal_page_first 811
_journal_page_last 824
_journal_paper_doi 10.1021/cg201140g
_journal_volume 12
_journal_year 2012
_chemical_formula_moiety '3(C4 H6 N4 O3 S2), C7 H6 O4'
_chemical_formula_sum 'C19 H24 N12 O13 S6'
_chemical_formula_weight 820.86
_space_group_IT_number 14
_symmetry_cell_setting monoclinic
_symmetry_space_group_name_Hall '-P 2ybc'
_symmetry_space_group_name_H-M 'P 1 21/c 1'
_atom_sites_solution_hydrogens geom
_atom_sites_solution_primary direct
_atom_sites_solution_secondary difmap
_audit_creation_method SHELXL-97
_cell_angle_alpha 90.00
_cell_angle_beta 94.942(6)
_cell_angle_gamma 90.00
_cell_formula_units_Z 4
_cell_length_a 9.763(3)
_cell_length_b 14.434(4)
_cell_length_c 22.839(7)
_cell_measurement_reflns_used 1477
_cell_measurement_temperature 293(2)
_cell_measurement_theta_max 16.96
_cell_measurement_theta_min 2.28
_cell_volume 3206.5(17)
_computing_cell_refinement 'Bruker SAINT'
_computing_data_collection 'Bruker SMART'
_computing_data_reduction 'Bruker SAINT'
_computing_molecular_graphics 'Bruker SHELXTL'
_computing_publication_material 'Bruker SHELXTL'
_computing_structure_refinement 'SHELXL-97 (Sheldrick, 1997)'
_computing_structure_solution 'SHELXS-97 (Sheldrick, 1990)'
_diffrn_ambient_temperature 293(2)
_diffrn_measured_fraction_theta_full 1.000
_diffrn_measured_fraction_theta_max 1.000
_diffrn_measurement_device_type 'CCD area detector'
_diffrn_measurement_method 'phi and omega scans'
_diffrn_radiation_monochromator graphite
_diffrn_radiation_source 'fine-focus sealed tube'
_diffrn_radiation_type MoK\a
_diffrn_radiation_wavelength 0.71073
_diffrn_reflns_av_R_equivalents 0.1263
_diffrn_reflns_av_sigmaI/netI 0.1055
_diffrn_reflns_limit_h_max 11
_diffrn_reflns_limit_h_min -11
_diffrn_reflns_limit_k_max 17
_diffrn_reflns_limit_k_min -17
_diffrn_reflns_limit_l_max 27
_diffrn_reflns_limit_l_min -27
_diffrn_reflns_number 30409
_diffrn_reflns_theta_full 25.00
_diffrn_reflns_theta_max 25.00
_diffrn_reflns_theta_min 1.67
_exptl_absorpt_coefficient_mu 0.509
_exptl_absorpt_correction_T_max 0.90
_exptl_absorpt_correction_T_min 0.81
_exptl_absorpt_correction_type multi-scan
_exptl_absorpt_process_details SADABS
_exptl_crystal_colour colorless
_exptl_crystal_density_diffrn 1.701
_exptl_crystal_density_method 'not measured'
_exptl_crystal_description 'rectangular prism'
_exptl_crystal_F_000 1688
_exptl_crystal_size_max 0.44
_exptl_crystal_size_mid 0.27
_exptl_crystal_size_min 0.22
_refine_diff_density_max 0.342
_refine_diff_density_min -0.381
_refine_diff_density_rms 0.078
_refine_ls_extinction_method none
_refine_ls_goodness_of_fit_ref 1.017
_refine_ls_hydrogen_treatment mixed
_refine_ls_matrix_type full
_refine_ls_number_parameters 490
_refine_ls_number_reflns 5648
_refine_ls_number_restraints 12
_refine_ls_restrained_S_all 1.016
_refine_ls_R_factor_all 0.1170
_refine_ls_R_factor_gt 0.0630
_refine_ls_shift/su_max 0.000
_refine_ls_shift/su_mean 0.000
_refine_ls_structure_factor_coef Fsqd
_refine_ls_weighting_details 'calc w=1/[\s^2^(Fo^2^)+(0.0214P)^2^+6.0423P] where P=(Fo^2^+2Fc^2^)/3'
_refine_ls_weighting_scheme calc
_refine_ls_wR_factor_gt 0.1134
_refine_ls_wR_factor_ref 0.1373
_reflns_number_gt 3433
_reflns_number_total 5648
_reflns_threshold_expression >2sigma(I)
_cod_data_source_file cg201140g_si_004.cif
_cod_data_source_block jen3funm
_cod_depositor_comments
;
The following automatic conversions were performed:

'_symmetry_cell_setting' value 'Monoclinic' changed to 'monoclinic'
according to /home/saulius/struct/CIF-dictionaries/cif_core.dic
dictionary named 'cif_core.dic' version 2.4.1 from 2010-06-29.

Automatic conversion script
Id: cif_fix_values 1715 2011-07-08 13:25:40Z adriana 
;
_cod_original_cell_volume 3206.2(16)
_cod_original_sg_symbol_H-M P2(1)/c
_cod_database_code 4502908

loop_
_symmetry_equiv_pos_as_xyz
'x, y, z'
'-x, y+1/2, -z+1/2'
'-x, -y, -z'
'x, -y-1/2, z-1/2'

loop_
_atom_site_label
_atom_site_type_symbol
_atom_site_fract_x
_atom_site_fract_y
_atom_site_fract_z
_atom_site_U_iso_or_equiv
_atom_site_adp_type
_atom_site_occupancy
_atom_site_symmetry_multiplicity
_atom_site_calc_flag
_atom_site_refinement_flags
S1 S -0.06604(13) 0.69070(10) 0.17497(6) 0.0381(4) Uani 1 1 d .
S2 S -0.06713(14) 0.52855(10) 0.26204(6) 0.0374(4) Uani 1 1 d .
N1 N 0.1349(4) 0.6520(3) 0.25162(18) 0.0394(11) Uani 1 1 d .
N2 N 0.1793(4) 0.7260(3) 0.22031(19) 0.0386(11) Uani 1 1 d .
N3 N 0.1158(4) 0.8197(3) 0.13927(19) 0.0338(11) Uani 1 1 d D
H1 H 0.196(2) 0.844(3) 0.146(2) 0.051 Uiso 1 1 d D
N4 N -0.0580(5) 0.5421(3) 0.3312(2) 0.0428(12) Uani 1 1 d D
H2 H 0.026(2) 0.543(4) 0.346(2) 0.064 Uiso 1 1 d D
H3 H -0.105(5) 0.583(3) 0.348(2) 0.064 Uiso 1 1 d D
O1 O -0.0920(4) 0.8200(3) 0.08830(16) 0.0472(10) Uani 1 1 d .
O2 O 0.0134(4) 0.4498(3) 0.24971(19) 0.0588(12) Uani 1 1 d .
O3 O -0.2088(4) 0.5328(3) 0.24044(18) 0.0638(13) Uani 1 1 d .
C1 C 0.0114(5) 0.6266(4) 0.2329(2) 0.0341(13) Uani 1 1 d .
C2 C 0.0863(5) 0.7515(3) 0.1780(2) 0.0307(12) Uani 1 1 d .
C3 C 0.0272(5) 0.8490(4) 0.0934(2) 0.0356(13) Uani 1 1 d .
C4 C 0.0867(5) 0.9144(4) 0.0523(2) 0.0423(14) Uani 1 1 d .
H4 H 0.1758 0.9341 0.0687 0.063 Uiso 1 1 calc R
H5 H 0.0276 0.9673 0.0463 0.063 Uiso 1 1 calc R
H6 H 0.0953 0.8841 0.0154 0.063 Uiso 1 1 calc R
S21 S 0.65696(13) 0.89121(10) 0.18230(6) 0.0361(4) Uani 1 1 d .
S22 S 0.66665(13) 1.01358(9) 0.07315(6) 0.0358(4) Uani 1 1 d .
N21 N 0.4439(4) 0.9385(3) 0.11438(18) 0.0355(11) Uani 1 1 d .
N22 N 0.3958(4) 0.8799(3) 0.15522(19) 0.0379(11) Uani 1 1 d .
N23 N 0.4679(4) 0.7869(3) 0.23571(19) 0.0345(11) Uani 1 1 d D
H21 H 0.3844(18) 0.767(3) 0.234(2) 0.052 Uiso 1 1 d D
N24 N 0.7103(5) 0.9455(3) 0.0238(2) 0.0424(12) Uani 1 1 d D
H22 H 0.759(5) 0.896(2) 0.031(3) 0.064 Uiso 1 1 d D
H23 H 0.646(4) 0.935(4) -0.0036(18) 0.064 Uiso 1 1 d D
O21 O 0.6857(4) 0.7798(3) 0.27574(16) 0.0509(11) Uani 1 1 d .
O22 O 0.7893(4) 1.0450(3) 0.10578(17) 0.0531(11) Uani 1 1 d .
O23 O 0.5715(4) 1.0806(2) 0.04656(16) 0.0433(10) Uani 1 1 d .
C21 C 0.5755(5) 0.9497(3) 0.1233(2) 0.0300(12) Uani 1 1 d .
C22 C 0.4957(5) 0.8492(4) 0.1929(2) 0.0326(13) Uani 1 1 d .
C23 C 0.5676(6) 0.7514(4) 0.2758(2) 0.0385(14) Uani 1 1 d .
C24 C 0.5215(6) 0.6801(4) 0.3171(2) 0.0495(16) Uani 1 1 d .
H25 H 0.5655 0.6221 0.3101 0.074 Uiso 1 1 calc R
H26 H 0.4236 0.6728 0.3109 0.074 Uiso 1 1 calc R
H24 H 0.5459 0.6994 0.3568 0.074 Uiso 1 1 calc R
S41 S 0.86736(13) 0.90758(10) 0.51591(6) 0.0384(4) Uani 1 1 d .
S42 S 0.90349(14) 0.76031(10) 0.42298(6) 0.0402(4) Uani 1 1 d .
N41 N 0.6684(4) 0.8505(3) 0.44313(19) 0.0383(11) Uani 1 1 d .
N42 N 0.6134(4) 0.9183(3) 0.47595(19) 0.0353(11) Uani 1 1 d .
N43 N 0.6696(4) 1.0251(3) 0.5512(2) 0.0372(11) Uani 1 1 d D
H41 H 0.587(2) 1.046(4) 0.549(2) 0.056 Uiso 1 1 d D
N44 N 0.9257(5) 0.8017(4) 0.3603(2) 0.0440(12) Uani 1 1 d D
H42 H 0.859(4) 0.797(4) 0.3335(18) 0.066 Uiso 1 1 d D
H43 H 0.970(5) 0.853(2) 0.358(3) 0.066 Uiso 1 1 d D
O41 O 0.8808(4) 1.0420(3) 0.59803(16) 0.0484(10) Uani 1 1 d .
O42 O 0.8275(4) 0.6758(3) 0.41429(18) 0.0547(11) Uani 1 1 d .
O43 O 1.0324(4) 0.7613(3) 0.45771(16) 0.0507(11) Uani 1 1 d .
C41 C 0.7977(5) 0.8385(3) 0.4589(2) 0.0348(13) Uani 1 1 d .
C42 C 0.7049(5) 0.9544(4) 0.5151(2) 0.0316(12) Uani 1 1 d .
C43 C 0.7605(6) 1.0674(4) 0.5920(2) 0.0381(14) Uani 1 1 d .
C44 C 0.7029(6) 1.1452(4) 0.6250(3) 0.0550(17) Uani 1 1 d .
H45 H 0.7364 1.1413 0.6657 0.082 Uiso 1 1 calc R
H46 H 0.6044 1.1415 0.6215 0.082 Uiso 1 1 calc R
H44 H 0.7309 1.2031 0.6091 0.082 Uiso 1 1 calc R
O4 O 0.3489(4) 0.7378(3) 0.51018(19) 0.0592(12) Uani 1 1 d D
H11 H 0.380(7) 0.691(3) 0.494(3) 0.089 Uiso 1 1 d D
O5 O 0.5598(4) 0.7416(3) 0.55740(16) 0.0443(10) Uani 1 1 d .
O6 O 0.6116(4) 0.8600(3) 0.64243(17) 0.0446(10) Uani 1 1 d D
H12 H 0.626(6) 0.818(3) 0.618(2) 0.067 Uiso 1 1 d D
O7 O 0.5154(4) 0.9959(3) 0.70985(19) 0.0555(11) Uani 1 1 d D
H13 H 0.589(4) 0.966(4) 0.707(3) 0.083 Uiso 1 1 d D
C5 C 0.3888(5) 0.8447(3) 0.5868(2) 0.0339(13) Uani 1 1 d .
C6 C 0.4775(5) 0.8844(4) 0.6309(2) 0.0338(13) Uani 1 1 d .
C7 C 0.4293(5) 0.9544(4) 0.6668(2) 0.0391(14) Uani 1 1 d .
C8 C 0.2947(5) 0.9839(4) 0.6589(2) 0.0419(14) Uani 1 1 d .
H8 H 0.2631 1.0298 0.6829 0.050 Uiso 1 1 calc R
C9 C 0.2059(5) 0.9440(4) 0.6144(2) 0.0385(14) Uani 1 1 d .
H9 H 0.1152 0.9640 0.6087 0.046 Uiso 1 1 calc R
C10 C 0.2521(5) 0.8754(4) 0.5792(2) 0.0373(14) Uani 1 1 d .
H10 H 0.1919 0.8491 0.5501 0.045 Uiso 1 1 calc R
C11 C 0.4419(6) 0.7718(4) 0.5509(2) 0.0397(14) Uani 1 1 d .

loop_
_atom_site_aniso_label
_atom_site_aniso_U_11
_atom_site_aniso_U_22
_atom_site_aniso_U_33
_atom_site_aniso_U_23
_atom_site_aniso_U_13
_atom_site_aniso_U_12
S1 0.0259(7) 0.0449(9) 0.0427(9) 0.0108(7) -0.0015(6) -0.0037(6)
S2 0.0312(8) 0.0415(9) 0.0385(8) 0.0072(7) -0.0025(6) -0.0073(6)
N1 0.036(3) 0.046(3) 0.034(3) 0.012(2) -0.007(2) -0.006(2)
N2 0.031(3) 0.042(3) 0.042(3) 0.011(2) -0.004(2) -0.006(2)
N3 0.024(2) 0.037(3) 0.040(3) 0.010(2) -0.002(2) -0.001(2)
N4 0.045(3) 0.047(3) 0.037(3) 0.004(2) 0.007(2) -0.001(3)
O1 0.027(2) 0.058(3) 0.055(3) 0.016(2) -0.0043(19) -0.0018(19)
O2 0.069(3) 0.038(2) 0.072(3) -0.003(2) 0.021(2) 0.001(2)
O3 0.034(2) 0.084(3) 0.069(3) 0.033(2) -0.020(2) -0.024(2)
C1 0.028(3) 0.043(3) 0.032(3) 0.009(3) 0.004(2) -0.002(2)
C2 0.021(3) 0.034(3) 0.037(3) 0.000(3) 0.003(2) 0.000(2)
C3 0.029(3) 0.036(3) 0.042(3) 0.004(3) 0.004(3) 0.003(3)
C4 0.044(3) 0.046(4) 0.037(3) 0.015(3) 0.007(3) -0.002(3)
S21 0.0253(7) 0.0492(9) 0.0328(8) 0.0072(7) -0.0027(6) -0.0060(6)
S22 0.0298(8) 0.0398(8) 0.0365(8) 0.0090(7) -0.0035(6) -0.0074(6)
N21 0.033(3) 0.039(3) 0.034(3) 0.006(2) -0.002(2) -0.002(2)
N22 0.033(3) 0.045(3) 0.036(3) 0.008(2) 0.001(2) -0.005(2)
N23 0.023(2) 0.047(3) 0.033(3) 0.007(2) -0.003(2) -0.004(2)
N24 0.038(3) 0.049(3) 0.039(3) 0.004(3) 0.001(2) 0.000(2)
O21 0.033(2) 0.072(3) 0.046(2) 0.013(2) -0.0045(19) -0.007(2)
O22 0.037(2) 0.066(3) 0.054(3) 0.012(2) -0.0144(19) -0.021(2)
O23 0.042(2) 0.038(2) 0.050(2) 0.0142(19) -0.0004(19) 0.0022(18)
C21 0.028(3) 0.034(3) 0.026(3) 0.002(2) -0.003(2) -0.005(2)
C22 0.030(3) 0.045(3) 0.024(3) -0.005(3) 0.007(2) -0.006(3)
C23 0.040(4) 0.042(3) 0.032(3) -0.001(3) -0.003(3) 0.001(3)
C24 0.050(4) 0.053(4) 0.046(4) 0.015(3) 0.005(3) -0.003(3)
S41 0.0255(7) 0.0476(9) 0.0409(8) -0.0041(7) -0.0033(6) 0.0070(6)
S42 0.0329(8) 0.0412(9) 0.0458(9) -0.0020(7) -0.0005(7) 0.0078(7)
N41 0.027(3) 0.046(3) 0.041(3) -0.001(2) 0.000(2) -0.001(2)
N42 0.024(2) 0.039(3) 0.041(3) -0.004(2) -0.002(2) 0.002(2)
N43 0.028(3) 0.043(3) 0.040(3) -0.003(2) 0.000(2) 0.006(2)
N44 0.032(3) 0.058(3) 0.041(3) 0.001(3) -0.004(2) 0.000(2)
O41 0.025(2) 0.063(3) 0.054(3) -0.011(2) -0.0081(19) 0.0055(19)
O42 0.056(3) 0.037(2) 0.072(3) -0.008(2) 0.008(2) -0.002(2)
O43 0.035(2) 0.065(3) 0.050(2) -0.003(2) -0.0079(19) 0.018(2)
C41 0.032(3) 0.037(3) 0.035(3) 0.001(3) -0.002(3) 0.001(2)
C42 0.026(3) 0.039(3) 0.031(3) 0.003(3) 0.005(2) 0.000(2)
C43 0.033(3) 0.049(4) 0.032(3) -0.001(3) 0.002(3) -0.002(3)
C44 0.048(4) 0.063(4) 0.053(4) -0.015(3) -0.001(3) 0.001(3)
O4 0.054(3) 0.056(3) 0.064(3) -0.024(2) -0.013(2) 0.011(2)
O5 0.038(2) 0.046(2) 0.049(2) -0.0007(19) 0.0057(19) 0.0089(19)
O6 0.021(2) 0.058(3) 0.053(3) -0.007(2) -0.0069(18) 0.0089(19)
O7 0.038(2) 0.066(3) 0.061(3) -0.025(2) -0.004(2) 0.006(2)
C5 0.034(3) 0.033(3) 0.034(3) 0.009(3) 0.003(3) 0.002(2)
C6 0.027(3) 0.039(3) 0.036(3) 0.006(3) 0.003(2) 0.003(2)
C7 0.035(3) 0.045(4) 0.036(3) 0.006(3) -0.007(3) 0.001(3)
C8 0.038(3) 0.043(3) 0.045(4) -0.001(3) 0.003(3) 0.005(3)
C9 0.031(3) 0.042(3) 0.042(3) 0.008(3) 0.001(3) 0.006(3)
C10 0.025(3) 0.041(3) 0.044(3) 0.009(3) -0.005(3) 0.000(3)
C11 0.039(4) 0.035(3) 0.045(4) 0.005(3) 0.001(3) -0.002(3)

loop_
_atom_type_symbol
_atom_type_description
_atom_type_scat_dispersion_real
_atom_type_scat_dispersion_imag
_atom_type_scat_source
C C 0.0033 0.0016 'International Tables Vol C Tables 4.2.6.8 and 6.1.1.4'
H H 0.0000 0.0000 'International Tables Vol C Tables 4.2.6.8 and 6.1.1.4'
N N 0.0061 0.0033 'International Tables Vol C Tables 4.2.6.8 and 6.1.1.4'
O O 0.0106 0.0060 'International Tables Vol C Tables 4.2.6.8 and 6.1.1.4'
S S 0.1246 0.1234 'International Tables Vol C Tables 4.2.6.8 and 6.1.1.4'

loop_
_geom_angle_atom_site_label_1
_geom_angle_atom_site_label_2
_geom_angle_atom_site_label_3
_geom_angle
C2 S1 C1 85.6(2)
O2 S2 O3 120.0(3)
O2 S2 N4 108.1(3)
O3 S2 N4 108.0(3)
O2 S2 C1 107.5(2)
O3 S2 C1 105.9(2)
N4 S2 C1 106.7(3)
C1 N1 N2 111.9(4)
C2 N2 N1 111.7(4)
C3 N3 C2 124.2(4)
N1 C1 S1 115.7(4)
N1 C1 S2 121.5(4)
S1 C1 S2 122.7(3)
N2 C2 N3 120.2(4)
N2 C2 S1 115.1(4)
N3 C2 S1 124.7(4)
O1 C3 N3 119.8(5)
O1 C3 C4 125.1(5)
N3 C3 C4 115.1(5)
C22 S21 C21 85.2(2)
O22 S22 O23 119.2(2)
O22 S22 N24 107.7(3)
O23 S22 N24 108.7(2)
O22 S22 C21 105.9(2)
O23 S22 C21 106.3(2)
N24 S22 C21 108.6(2)
C21 N21 N22 111.3(4)
C22 N22 N21 111.9(4)
C22 N23 C23 123.1(4)
N21 C21 S21 116.5(4)
N21 C21 S22 120.8(4)
S21 C21 S22 122.5(3)
N22 C22 N23 120.2(4)
N22 C22 S21 115.0(4)
N23 C22 S21 124.7(4)
O21 C23 N23 119.1(5)
O21 C23 C24 124.6(5)
N23 C23 C24 116.3(5)
C42 S41 C41 85.2(2)
O43 S42 O42 120.4(2)
O43 S42 N44 108.4(2)
O42 S42 N44 107.8(3)
O43 S42 C41 104.9(2)
O42 S42 C41 106.8(2)
N44 S42 C41 107.9(3)
C41 N41 N42 111.2(4)
C42 N42 N41 112.3(4)
C43 N43 C42 123.8(4)
N41 C41 S41 116.2(4)
N41 C41 S42 123.2(4)
S41 C41 S42 120.4(3)
N42 C42 N43 120.7(4)
N42 C42 S41 115.0(4)
N43 C42 S41 124.2(4)
O41 C43 N43 120.0(5)
O41 C43 C44 124.6(5)
N43 C43 C44 115.4(5)
C6 C5 C10 119.0(5)
C6 C5 C11 118.3(5)
C10 C5 C11 122.7(5)
O6 C6 C5 124.2(5)
O6 C6 C7 115.9(5)
C5 C6 C7 119.9(5)
O7 C7 C8 118.4(5)
O7 C7 C6 121.0(5)
C8 C7 C6 120.6(5)
C7 C8 C9 119.4(5)
C10 C9 C8 120.4(5)
C9 C10 C5 120.8(5)
O5 C11 O4 121.9(5)
O5 C11 C5 124.3(5)
O4 C11 C5 113.8(5)

loop_
_geom_bond_atom_site_label_1
_geom_bond_atom_site_label_2
_geom_bond_distance
S1 C2 1.723(5)
S1 C1 1.733(5)
S2 O2 1.424(4)
S2 O3 1.429(4)
S2 N4 1.586(5)
S2 C1 1.767(5)
N1 C1 1.297(6)
N1 N2 1.376(5)
N2 C2 1.320(6)
N3 C3 1.367(6)
N3 C2 1.371(6)
O1 C3 1.233(6)
C3 C4 1.484(7)
S21 C22 1.723(5)
S21 C21 1.725(5)
S22 O22 1.428(4)
S22 O23 1.439(3)
S22 N24 1.581(5)
S22 C21 1.769(5)
N21 C21 1.294(6)
N21 N22 1.372(5)
N22 C22 1.321(6)
N23 C22 1.373(6)
N23 C23 1.377(6)
O21 C23 1.224(6)
C23 C24 1.490(7)
S41 C42 1.722(5)
S41 C41 1.732(5)
S42 O43 1.428(4)
S42 O42 1.432(4)
S42 N44 1.584(5)
S42 C41 1.777(5)
N41 C41 1.295(6)
N41 N42 1.370(6)
N42 C42 1.315(6)
N43 C43 1.373(6)
N43 C42 1.375(6)
O41 C43 1.226(6)
C43 C44 1.490(7)
O4 C11 1.335(6)
O5 C11 1.228(6)
O6 C6 1.360(6)
O7 C7 1.375(6)
C5 C6 1.393(7)
C5 C10 1.403(7)
C5 C11 1.458(7)
C6 C7 1.408(7)
C7 C8 1.378(7)
C8 C9 1.401(7)
C9 C10 1.375(7)

loop_
_geom_torsion_atom_site_label_1
_geom_torsion_atom_site_label_2
_geom_torsion_atom_site_label_3
_geom_torsion_atom_site_label_4
_geom_torsion
C1 N1 N2 C2 -1.5(6)
N2 N1 C1 S1 -0.4(6)
N2 N1 C1 S2 175.9(4)
C2 S1 C1 N1 1.6(4)
C2 S1 C1 S2 -174.6(4)
O2 S2 C1 N1 -62.1(5)
O3 S2 C1 N1 168.5(5)
N4 S2 C1 N1 53.6(5)
O2 S2 C1 S1 113.8(4)
O3 S2 C1 S1 -15.6(4)
N4 S2 C1 S1 -130.4(3)
N1 N2 C2 N3 -175.2(4)
N1 N2 C2 S1 2.8(6)
C3 N3 C2 N2 178.4(5)
C3 N3 C2 S1 0.6(7)
C1 S1 C2 N2 -2.5(4)
C1 S1 C2 N3 175.4(5)
C2 N3 C3 O1 7.1(8)
C2 N3 C3 C4 -172.0(5)
C21 N21 N22 C22 -0.5(6)
N22 N21 C21 S21 -0.3(6)
N22 N21 C21 S22 174.2(3)
C22 S21 C21 N21 0.7(4)
C22 S21 C21 S22 -173.7(3)
O22 S22 C21 N21 156.6(4)
O23 S22 C21 N21 28.9(5)
N24 S22 C21 N21 -88.0(5)
O22 S22 C21 S21 -29.3(4)
O23 S22 C21 S21 -157.0(3)
N24 S22 C21 S21 86.2(4)
N21 N22 C22 N23 -177.5(4)
N21 N22 C22 S21 1.1(6)
C23 N23 C22 N22 179.2(5)
C23 N23 C22 S21 0.7(7)
C21 S21 C22 N22 -1.0(4)
C21 S21 C22 N23 177.5(5)
C22 N23 C23 O21 3.9(8)
C22 N23 C23 C24 -176.4(5)
C41 N41 N42 C42 0.1(6)
N42 N41 C41 S41 0.6(6)
N42 N41 C41 S42 -176.5(3)
C42 S41 C41 N41 -0.8(4)
C42 S41 C41 S42 176.4(3)
O43 S42 C41 N41 -174.0(4)
O42 S42 C41 N41 -45.1(5)
N44 S42 C41 N41 70.6(5)
O43 S42 C41 S41 9.1(4)
O42 S42 C41 S41 137.9(3)
N44 S42 C41 S41 -106.4(3)
N41 N42 C42 N43 178.5(4)
N41 N42 C42 S41 -0.7(6)
C43 N43 C42 N42 -178.4(5)
C43 N43 C42 S41 0.6(7)
C41 S41 C42 N42 0.8(4)
C41 S41 C42 N43 -178.3(5)
C42 N43 C43 O41 -0.5(8)
C42 N43 C43 C44 177.5(5)
C10 C5 C6 O6 179.7(5)
C11 C5 C6 O6 0.6(8)
C10 C5 C6 C7 -0.2(7)
C11 C5 C6 C7 -179.3(5)
O6 C6 C7 O7 1.4(7)
C5 C6 C7 O7 -178.7(5)
O6 C6 C7 C8 -179.7(5)
C5 C6 C7 C8 0.3(8)
O7 C7 C8 C9 178.5(5)
C6 C7 C8 C9 -0.4(8)
C7 C8 C9 C10 0.6(8)
C8 C9 C10 C5 -0.6(8)
C6 C5 C10 C9 0.4(8)
C11 C5 C10 C9 179.4(5)
C6 C5 C11 O5 1.2(8)
C10 C5 C11 O5 -177.9(5)
C6 C5 C11 O4 179.5(5)
C10 C5 C11 O4 0.5(7)

loop_
_cod_related_entry_id
_cod_related_entry_database
_cod_related_entry_code
1 ChemSpider 30661406
